data_4102125
loop_
_publ_author_name
'Bo Qian'
'Shengmei Guo'
'Jianping Shao'
'Qiming Zhu'
'Lei Yang'
'Chungu Xia'
'Hanmin Huang'

_publ_section_title
;
 Palladium-Catalyzed Benzylic Addition of 2-Methyl Azaarenes to N-Sulfonyl
 Aldimines via C-H Bond Activation
;
_journal_name_full 'Journal of the American Chemical Society'
_journal_page_first 3650
_journal_page_last 3651
_journal_paper_doi 10.1021/ja910104n
_journal_volume 132
_journal_year 2010
_chemical_formula_sum 'C22 H20 N2 O3 S'
_chemical_formula_weight 392.46
_chemical_name_systematic
; 
 ? 
;
_space_group_IT_number 14
_symmetry_cell_setting monoclinic
_symmetry_space_group_name_Hall '-P 2yn'
_symmetry_space_group_name_H-M 'P 1 21/n 1'
_atom_sites_solution_hydrogens geom
_atom_sites_solution_primary direct
_atom_sites_solution_secondary difmap
_audit_creation_method SHELXL-97
_cell_angle_alpha 90.00
_cell_angle_beta 98.535(8)
_cell_angle_gamma 90.00
_cell_formula_units_Z 4
_cell_length_a 6.289(3)
_cell_length_b 16.277(7)
_cell_length_c 20.105(9)
_cell_measurement_reflns_used 1700
_cell_measurement_temperature 296(2)
_cell_measurement_theta_max 20.14
_cell_measurement_theta_min 2.40
_cell_volume 2035.3(16)
_computing_cell_refinement 'Bruker SAINT'
_computing_data_collection 'Bruker APEX2'
_computing_data_reduction 'Bruker SAINT'
_computing_molecular_graphics 'Bruker SHELXTL'
_computing_publication_material 'Bruker SHELXTL'
_computing_structure_refinement 'SHELXL-97 (Sheldrick, 2008)'
_computing_structure_solution 'SHELXS-97 (Sheldrick, 2008)'
_diffrn_ambient_temperature 296(2)
_diffrn_measured_fraction_theta_full 0.996
_diffrn_measured_fraction_theta_max 0.996
_diffrn_measurement_device_type 'Bruker APEX-II CCD'
_diffrn_measurement_method '\f and \w scans'
_diffrn_radiation_monochromator graphite
_diffrn_radiation_source 'fine-focus sealed tube'
_diffrn_radiation_type MoK\a
_diffrn_radiation_wavelength 0.71073
_diffrn_reflns_av_R_equivalents 0.0884
_diffrn_reflns_av_sigmaI/netI 0.1122
_diffrn_reflns_limit_h_max 7
_diffrn_reflns_limit_h_min -7
_diffrn_reflns_limit_k_max 19
_diffrn_reflns_limit_k_min -14
_diffrn_reflns_limit_l_max 21
_diffrn_reflns_limit_l_min -23
_diffrn_reflns_number 9745
_diffrn_reflns_theta_full 25.17
_diffrn_reflns_theta_max 25.17
_diffrn_reflns_theta_min 1.62
_exptl_absorpt_coefficient_mu 0.184
_exptl_absorpt_correction_T_max 0.9607
_exptl_absorpt_correction_T_min 0.9555
_exptl_absorpt_correction_type multi-scan
_exptl_absorpt_process_details SADABS
_exptl_crystal_colour colorless
_exptl_crystal_density_diffrn 1.281
_exptl_crystal_density_method 'not measured'
_exptl_crystal_description block
_exptl_crystal_F_000 824
_exptl_crystal_size_max 0.25
_exptl_crystal_size_mid 0.23
_exptl_crystal_size_min 0.22
_refine_diff_density_max 0.286
_refine_diff_density_min -0.290
_refine_diff_density_rms 0.052
_refine_ls_extinction_coef 0.0113(15)
_refine_ls_extinction_expression Fc^*^=kFc[1+0.001xFc^2^\l^3^/sin(2\q)]^-1/4^
_refine_ls_extinction_method SHELXL
_refine_ls_goodness_of_fit_ref 1.008
_refine_ls_hydrogen_treatment constr
_refine_ls_matrix_type full
_refine_ls_number_parameters 256
_refine_ls_number_reflns 3641
_refine_ls_number_restraints 0
_refine_ls_restrained_S_all 1.008
_refine_ls_R_factor_all 0.1412
_refine_ls_R_factor_gt 0.0584
_refine_ls_shift/su_max 0.000
_refine_ls_shift/su_mean 0.000
_refine_ls_structure_factor_coef Fsqd
_refine_ls_weighting_details 'calc w=1/[\s^2^(Fo^2^)+(0.0515P)^2^+0.0000P] where P=(Fo^2^+2Fc^2^)/3'
_refine_ls_weighting_scheme calc
_refine_ls_wR_factor_gt 0.1170
_refine_ls_wR_factor_ref 0.1475
_reflns_number_gt 1710
_reflns_number_total 3641
_reflns_threshold_expression >2sigma(I)
_cod_data_source_file ja910104n_si_001.cif
_cod_data_source_block p21n
_cod_original_cell_volume 2035.2(16)
_cod_database_code 4102125

loop_
_symmetry_equiv_pos_as_xyz
'x, y, z'
'-x+1/2, y+1/2, -z+1/2'
'-x, -y, -z'
'x-1/2, -y-1/2, z-1/2'

loop_
_atom_site_label
_atom_site_type_symbol
_atom_site_fract_x
_atom_site_fract_y
_atom_site_fract_z
_atom_site_U_iso_or_equiv
_atom_site_adp_type
_atom_site_occupancy
_atom_site_symmetry_multiplicity
_atom_site_calc_flag
_atom_site_refinement_flags
_atom_site_disorder_assembly
_atom_site_disorder_group
C1 C 0.9763(6) 0.8282(2) 0.05317(19) 0.0690(11) Uani 1 1 d . . .
H1 H 1.0895 0.8006 0.0788 0.083 Uiso 1 1 calc R . .
C2 C 1.0015(6) 0.8626(3) -0.00818(19) 0.0746(13) Uani 1 1 d . . .
H2 H 1.1344 0.8583 -0.0229 0.090 Uiso 1 1 calc R . .
C3 C 0.8365(6) 0.9032(2) -0.04852(18) 0.0622(10) Uani 1 1 d . . .
C4 C 0.6391(6) 0.9093(3) -0.02503(19) 0.0808(13) Uani 1 1 d . . .
H4 H 0.5247 0.9357 -0.0511 0.097 Uiso 1 1 calc R . .
C5 C 0.6118(6) 0.8766(3) 0.03665(19) 0.0705(12) Uani 1 1 d . . .
H5 H 0.4800 0.8822 0.0519 0.085 Uiso 1 1 calc R . .
C6 C 0.7779(5) 0.8357(2) 0.07587(16) 0.0518(9) Uani 1 1 d . . .
C7 C 0.7886(7) 0.9404(2) 0.21563(18) 0.0575(10) Uani 1 1 d . . .
C8 C 0.9643(6) 0.9842(2) 0.25932(17) 0.0548(10) Uani 1 1 d . . .
C9 C 0.9699(8) 1.0654(3) 0.2808(2) 0.0750(12) Uani 1 1 d . . .
H9 H 0.8500 1.0992 0.2713 0.090 Uiso 1 1 calc R . .
C10 C 1.1606(9) 1.0944(3) 0.3171(2) 0.0856(13) Uani 1 1 d . . .
H10 H 1.1689 1.1483 0.3326 0.103 Uiso 1 1 calc R . .
C11 C 1.3387(8) 1.0433(3) 0.3302(2) 0.0825(13) Uani 1 1 d . . .
H11 H 1.4660 1.0643 0.3535 0.099 Uiso 1 1 calc R . .
C12 C 1.3321(6) 0.9621(3) 0.30975(18) 0.0670(11) Uani 1 1 d . . .
H12 H 1.4516 0.9282 0.3199 0.080 Uiso 1 1 calc R . .
C13 C 1.1389(6) 0.9322(2) 0.27301(16) 0.0519(10) Uani 1 1 d . . .
C14 C 1.0892(5) 0.8471(2) 0.24548(17) 0.0525(9) Uani 1 1 d . . .
H14 H 1.1807 0.8349 0.2113 0.063 Uiso 1 1 calc R . .
C15 C 1.1160(5) 0.7787(2) 0.29957(17) 0.0590(10) Uani 1 1 d . . .
H15A H 1.0530 0.7283 0.2798 0.071 Uiso 1 1 calc R . .
H15B H 1.2681 0.7689 0.3137 0.071 Uiso 1 1 calc R . .
C16 C 1.0122(6) 0.7996(2) 0.36071(18) 0.0540(9) Uani 1 1 d . . .
C17 C 0.7943(6) 0.7856(2) 0.3625(2) 0.0709(12) Uani 1 1 d . . .
H17 H 0.7095 0.7597 0.3267 0.085 Uiso 1 1 calc R . .
C18 C 0.7070(7) 0.8105(3) 0.4177(2) 0.0883(14) Uani 1 1 d . . .
H18 H 0.5618 0.8020 0.4196 0.106 Uiso 1 1 calc R . .
C19 C 0.8368(7) 0.8484(3) 0.4704(2) 0.0825(13) Uani 1 1 d . . .
H19 H 0.7801 0.8656 0.5082 0.099 Uiso 1 1 calc R . .
C20 C 1.0550(6) 0.8604(2) 0.46611(19) 0.0650(11) Uani 1 1 d . . .
C21 C 0.8681(7) 0.9403(3) -0.11584(19) 0.0955(15) Uani 1 1 d . . .
H21A H 0.9062 0.9972 -0.1098 0.143 Uiso 1 1 calc R . .
H21B H 0.7370 0.9356 -0.1469 0.143 Uiso 1 1 calc R . .
H21C H 0.9809 0.9115 -0.1333 0.143 Uiso 1 1 calc R . .
C22 C 1.2060(7) 0.9027(3) 0.52048(19) 0.0907(14) Uani 1 1 d . . .
H22A H 1.3307 0.8690 0.5331 0.136 Uiso 1 1 calc R . .
H22B H 1.1347 0.9115 0.5589 0.136 Uiso 1 1 calc R . .
H22C H 1.2490 0.9546 0.5041 0.136 Uiso 1 1 calc R . .
N1 N 0.8595(4) 0.85761(18) 0.21203(12) 0.0515(8) Uani 1 1 d . . .
N2 N 1.1395(4) 0.83517(19) 0.41161(15) 0.0583(8) Uani 1 1 d . . .
O1 O 0.8656(4) 0.71823(15) 0.16350(12) 0.0708(8) Uani 1 1 d . . .
O2 O 0.5155(4) 0.79131(17) 0.15833(12) 0.0816(9) Uani 1 1 d . . .
O3 O 0.6208(4) 0.96749(17) 0.18596(13) 0.0812(9) Uani 1 1 d . . .
S1 S 0.74207(15) 0.79297(6) 0.15353(5) 0.0592(4) Uani 1 1 d . . .

loop_
_atom_site_aniso_label
_atom_site_aniso_U_11
_atom_site_aniso_U_22
_atom_site_aniso_U_33
_atom_site_aniso_U_23
_atom_site_aniso_U_13
_atom_site_aniso_U_12
C1 0.040(3) 0.102(3) 0.062(3) 0.003(2) -0.002(2) 0.012(2)
C2 0.043(3) 0.119(4) 0.063(3) 0.003(3) 0.011(2) 0.002(3)
C3 0.049(3) 0.082(3) 0.054(2) 0.000(2) 0.002(2) -0.002(2)
C4 0.051(3) 0.125(4) 0.062(3) 0.020(3) -0.005(2) 0.023(3)
C5 0.034(2) 0.113(4) 0.062(3) 0.009(2) 0.0006(19) 0.010(2)
C6 0.034(2) 0.067(2) 0.052(2) -0.0051(19) -0.0014(18) -0.0030(19)
C7 0.047(3) 0.072(3) 0.055(2) 0.004(2) 0.013(2) 0.015(2)
C8 0.053(3) 0.057(3) 0.057(2) -0.002(2) 0.015(2) 0.006(2)
C9 0.083(4) 0.078(3) 0.065(3) -0.001(2) 0.015(3) 0.016(3)
C10 0.107(4) 0.077(3) 0.075(3) -0.010(3) 0.018(3) -0.011(4)
C11 0.077(4) 0.090(4) 0.078(3) -0.006(3) 0.005(3) -0.030(3)
C12 0.050(3) 0.080(3) 0.070(3) 0.005(2) 0.008(2) -0.014(2)
C13 0.043(2) 0.066(3) 0.049(2) 0.0001(19) 0.0133(19) -0.006(2)
C14 0.029(2) 0.066(3) 0.061(2) 0.003(2) 0.0035(17) 0.0080(19)
C15 0.036(2) 0.066(3) 0.071(2) 0.006(2) -0.0060(19) 0.0140(19)
C16 0.038(2) 0.062(3) 0.058(2) 0.014(2) -0.0047(19) 0.006(2)
C17 0.038(3) 0.101(3) 0.070(3) 0.016(2) -0.006(2) -0.006(2)
C18 0.042(3) 0.139(4) 0.083(3) 0.026(3) 0.007(3) -0.005(3)
C19 0.057(3) 0.121(4) 0.070(3) 0.021(3) 0.012(2) 0.020(3)
C20 0.052(3) 0.085(3) 0.054(2) 0.015(2) -0.006(2) 0.005(2)
C21 0.095(4) 0.132(4) 0.061(3) 0.011(3) 0.015(2) -0.006(3)
C22 0.084(3) 0.120(4) 0.064(3) -0.001(3) -0.004(2) 0.000(3)
N1 0.0364(18) 0.066(2) 0.0484(17) -0.0025(15) -0.0044(14) 0.0063(16)
N2 0.0400(19) 0.079(2) 0.0527(19) 0.0094(17) -0.0032(16) 0.0021(17)
O1 0.0776(19) 0.0586(17) 0.0720(17) -0.0007(14) -0.0025(14) 0.0050(15)
O2 0.0368(16) 0.120(2) 0.0888(19) 0.0120(17) 0.0110(14) -0.0200(16)
O3 0.0534(19) 0.103(2) 0.0837(19) 0.0045(16) -0.0027(15) 0.0343(16)
S1 0.0428(6) 0.0722(7) 0.0607(6) 0.0020(6) 0.0010(5) -0.0062(6)

loop_
_atom_type_symbol
_atom_type_description
_atom_type_scat_dispersion_real
_atom_type_scat_dispersion_imag
_atom_type_scat_source
C C 0.0033 0.0016 'International Tables Vol C Tables 4.2.6.8 and 6.1.1.4'
H H 0.0000 0.0000 'International Tables Vol C Tables 4.2.6.8 and 6.1.1.4'
N N 0.0061 0.0033 'International Tables Vol C Tables 4.2.6.8 and 6.1.1.4'
O O 0.0106 0.0060 'International Tables Vol C Tables 4.2.6.8 and 6.1.1.4'
S S 0.1246 0.1234 'International Tables Vol C Tables 4.2.6.8 and 6.1.1.4'

loop_
_geom_angle_atom_site_label_1
_geom_angle_atom_site_label_2
_geom_angle_atom_site_label_3
_geom_angle
_geom_angle_site_symmetry_1
_geom_angle_site_symmetry_3
_geom_angle_publ_flag
C2 C1 C6 118.8(3) . . ?
C2 C1 H1 120.6 . . ?
C6 C1 H1 120.6 . . ?
C1 C2 C3 122.6(3) . . ?
C1 C2 H2 118.7 . . ?
C3 C2 H2 118.7 . . ?
C2 C3 C4 117.5(3) . . ?
C2 C3 C21 121.6(3) . . ?
C4 C3 C21 120.8(4) . . ?
C5 C4 C3 120.7(4) . . ?
C5 C4 H4 119.6 . . ?
C3 C4 H4 119.6 . . ?
C6 C5 C4 120.8(3) . . ?
C6 C5 H5 119.6 . . ?
C4 C5 H5 119.6 . . ?
C5 C6 C1 119.5(3) . . ?
C5 C6 S1 120.8(3) . . ?
C1 C6 S1 119.7(3) . . ?
O3 C7 N1 125.0(4) . . ?
O3 C7 C8 129.2(4) . . ?
N1 C7 C8 105.8(3) . . ?
C13 C8 C9 122.6(4) . . ?
C13 C8 C7 108.9(3) . . ?
C9 C8 C7 128.4(4) . . ?
C8 C9 C10 117.8(4) . . ?
C8 C9 H9 121.1 . . ?
C10 C9 H9 121.1 . . ?
C11 C10 C9 120.3(4) . . ?
C11 C10 H10 119.8 . . ?
C9 C10 H10 119.8 . . ?
C12 C11 C10 121.9(4) . . ?
C12 C11 H11 119.1 . . ?
C10 C11 H11 119.1 . . ?
C11 C12 C13 118.1(4) . . ?
C11 C12 H12 121.0 . . ?
C13 C12 H12 121.0 . . ?
C8 C13 C12 119.3(4) . . ?
C8 C13 C14 112.0(3) . . ?
C12 C13 C14 128.7(4) . . ?
C13 C14 N1 101.1(3) . . ?
C13 C14 C15 114.1(3) . . ?
N1 C14 C15 113.0(3) . . ?
C13 C14 H14 109.4 . . ?
N1 C14 H14 109.4 . . ?
C15 C14 H14 109.4 . . ?
C16 C15 C14 113.2(3) . . ?
C16 C15 H15A 108.9 . . ?
C14 C15 H15A 108.9 . . ?
C16 C15 H15B 108.9 . . ?
C14 C15 H15B 108.9 . . ?
H15A C15 H15B 107.8 . . ?
N2 C16 C17 122.1(3) . . ?
N2 C16 C15 116.0(3) . . ?
C17 C16 C15 121.8(3) . . ?
C18 C17 C16 119.0(4) . . ?
C18 C17 H17 120.5 . . ?
C16 C17 H17 120.5 . . ?
C17 C18 C19 119.4(4) . . ?
C17 C18 H18 120.3 . . ?
C19 C18 H18 120.3 . . ?
C18 C19 C20 119.1(4) . . ?
C18 C19 H19 120.4 . . ?
C20 C19 H19 120.4 . . ?
N2 C20 C19 121.0(4) . . ?
N2 C20 C22 116.5(3) . . ?
C19 C20 C22 122.5(4) . . ?
C3 C21 H21A 109.5 . . ?
C3 C21 H21B 109.5 . . ?
H21A C21 H21B 109.5 . . ?
C3 C21 H21C 109.5 . . ?
H21A C21 H21C 109.5 . . ?
H21B C21 H21C 109.5 . . ?
C20 C22 H22A 109.5 . . ?
C20 C22 H22B 109.5 . . ?
H22A C22 H22B 109.5 . . ?
C20 C22 H22C 109.5 . . ?
H22A C22 H22C 109.5 . . ?
H22B C22 H22C 109.5 . . ?
C7 N1 C14 111.7(3) . . ?
C7 N1 S1 121.6(2) . . ?
C14 N1 S1 122.5(2) . . ?
C16 N2 C20 119.4(3) . . ?
O1 S1 O2 119.47(16) . . ?
O1 S1 N1 105.16(15) . . ?
O2 S1 N1 107.65(15) . . ?
O1 S1 C6 108.71(16) . . ?
O2 S1 C6 109.01(16) . . ?
N1 S1 C6 106.00(15) . . ?

loop_
_geom_bond_atom_site_label_1
_geom_bond_atom_site_label_2
_geom_bond_distance
_geom_bond_site_symmetry_2
_geom_bond_publ_flag
C1 C2 1.385(5) . ?
C1 C6 1.396(4) . ?
C1 H1 0.9300 . ?
C2 C3 1.386(5) . ?
C2 H2 0.9300 . ?
C3 C4 1.395(5) . ?
C3 C21 1.522(5) . ?
C4 C5 1.383(5) . ?
C4 H4 0.9300 . ?
C5 C6 1.383(5) . ?
C5 H5 0.9300 . ?
C6 S1 1.754(3) . ?
C7 O3 1.215(4) . ?
C7 N1 1.425(4) . ?
C7 C8 1.487(5) . ?
C8 C13 1.382(5) . ?
C8 C9 1.389(5) . ?
C9 C10 1.390(5) . ?
C9 H9 0.9300 . ?
C10 C11 1.389(6) . ?
C10 H10 0.9300 . ?
C11 C12 1.384(5) . ?
C11 H11 0.9300 . ?
C12 C13 1.412(5) . ?
C12 H12 0.9300 . ?
C13 C14 1.506(5) . ?
C14 N1 1.510(4) . ?
C14 C15 1.548(4) . ?
C14 H14 0.9800 . ?
C15 C16 1.514(4) . ?
C15 H15A 0.9700 . ?
C15 H15B 0.9700 . ?
C16 N2 1.334(4) . ?
C16 C17 1.395(5) . ?
C17 C18 1.370(5) . ?
C17 H17 0.9300 . ?
C18 C19 1.384(5) . ?
C18 H18 0.9300 . ?
C19 C20 1.401(5) . ?
C19 H19 0.9300 . ?
C20 N2 1.351(4) . ?
C20 C22 1.504(5) . ?
C21 H21A 0.9600 . ?
C21 H21B 0.9600 . ?
C21 H21C 0.9600 . ?
C22 H22A 0.9600 . ?
C22 H22B 0.9600 . ?
C22 H22C 0.9600 . ?
N1 S1 1.667(3) . ?
O1 S1 1.441(2) . ?
O2 S1 1.443(2) . ?

loop_
_geom_torsion_atom_site_label_1
_geom_torsion_atom_site_label_2
_geom_torsion_atom_site_label_3
_geom_torsion_atom_site_label_4
_geom_torsion
_geom_torsion_site_symmetry_1
_geom_torsion_site_symmetry_2
_geom_torsion_site_symmetry_3
_geom_torsion_site_symmetry_4
_geom_torsion_publ_flag
C6 C1 C2 C3 -1.0(6) . . . . ?
C1 C2 C3 C4 0.5(6) . . . . ?
C1 C2 C3 C21 -179.8(4) . . . . ?
C2 C3 C4 C5 0.7(6) . . . . ?
C21 C3 C4 C5 -179.0(4) . . . . ?
C3 C4 C5 C6 -1.3(6) . . . . ?
C4 C5 C6 C1 0.7(6) . . . . ?
C4 C5 C6 S1 -179.1(3) . . . . ?
C2 C1 C6 C5 0.4(5) . . . . ?
C2 C1 C6 S1 -179.8(3) . . . . ?
O3 C7 C8 C13 -169.9(3) . . . . ?
N1 C7 C8 C13 7.4(3) . . . . ?
O3 C7 C8 C9 5.7(6) . . . . ?
N1 C7 C8 C9 -177.0(3) . . . . ?
C13 C8 C9 C10 0.5(5) . . . . ?
C7 C8 C9 C10 -174.6(3) . . . . ?
C8 C9 C10 C11 0.7(6) . . . . ?
C9 C10 C11 C12 -1.7(6) . . . . ?
C10 C11 C12 C13 1.6(6) . . . . ?
C9 C8 C13 C12 -0.6(5) . . . . ?
C7 C8 C13 C12 175.4(3) . . . . ?
C9 C8 C13 C14 178.7(3) . . . . ?
C7 C8 C13 C14 -5.4(4) . . . . ?
C11 C12 C13 C8 -0.5(5) . . . . ?
C11 C12 C13 C14 -179.6(3) . . . . ?
C8 C13 C14 N1 1.2(3) . . . . ?
C12 C13 C14 N1 -179.6(3) . . . . ?
C8 C13 C14 C15 -120.4(3) . . . . ?
C12 C13 C14 C15 58.8(4) . . . . ?
C13 C14 C15 C16 46.8(4) . . . . ?
N1 C14 C15 C16 -68.0(4) . . . . ?
C14 C15 C16 N2 -93.1(4) . . . . ?
C14 C15 C16 C17 84.4(4) . . . . ?
N2 C16 C17 C18 1.3(6) . . . . ?
C15 C16 C17 C18 -176.0(3) . . . . ?
C16 C17 C18 C19 -0.4(6) . . . . ?
C17 C18 C19 C20 0.0(6) . . . . ?
C18 C19 C20 N2 -0.4(6) . . . . ?
C18 C19 C20 C22 178.6(4) . . . . ?
O3 C7 N1 C14 170.7(3) . . . . ?
C8 C7 N1 C14 -6.7(3) . . . . ?
O3 C7 N1 S1 13.2(5) . . . . ?
C8 C7 N1 S1 -164.3(2) . . . . ?
C13 C14 N1 C7 3.6(3) . . . . ?
C15 C14 N1 C7 126.0(3) . . . . ?
C13 C14 N1 S1 160.9(2) . . . . ?
C15 C14 N1 S1 -76.7(3) . . . . ?
C17 C16 N2 C20 -1.6(5) . . . . ?
C15 C16 N2 C20 175.8(3) . . . . ?
C19 C20 N2 C16 1.2(5) . . . . ?
C22 C20 N2 C16 -177.8(3) . . . . ?
C7 N1 S1 O1 176.5(2) . . . . ?
C14 N1 S1 O1 21.4(3) . . . . ?
C7 N1 S1 O2 -55.1(3) . . . . ?
C14 N1 S1 O2 149.8(2) . . . . ?
C7 N1 S1 C6 61.4(3) . . . . ?
C14 N1 S1 C6 -93.7(3) . . . . ?
C5 C6 S1 O1 145.1(3) . . . . ?
C1 C6 S1 O1 -34.7(3) . . . . ?
C5 C6 S1 O2 13.4(4) . . . . ?
C1 C6 S1 O2 -166.5(3) . . . . ?
C5 C6 S1 N1 -102.3(3) . . . . ?
C1 C6 S1 N1 77.9(3) . . . . ?
